data_2016683
loop_
_publ_author_name
'Ghazzali, Mohamed'
'\"Ohrstr\"om, Lars'
'Lincoln, Per'
'Langer, Vratislav'

_publ_section_title
;
 A three-dimensional net of \D-tris(1,10-phenanthroline)ruthenium(II)
 in the dual-metal self-assembly of
 bis[tris(1,10-phenanthroline)ruthenium(II)]
 tetraisothiocyanatoiron(II) bis(perchlorate)
;
_journal_coeditor_code LN3097
_journal_issue 7
_journal_name_full 'Acta Crystallographica Section C'
_journal_page_first m243
_journal_page_last m245
_journal_paper_doi 10.1107/S0108270108015849
_journal_volume 64
_journal_year 2008
_chemical_formula_iupac '[Ru (C12 H8 N2)3] [Fe (N C S)4] (Cl O4)2'
_chemical_formula_moiety '2(C36 H24 N6 Ru 2+), C4 Fe N4 S4 2-, 2(Cl O4 -)'
_chemical_formula_sum 'C76 H48 Cl2 Fe N16 O8 Ru2 S4'
_chemical_formula_weight 1770.43
_chemical_name_systematic
;
bis[tris(1,10-phenantroline)ruthenium(II)] tetraisothiocyanatoiron(II)
bis(perchlorate)
;
_space_group_IT_number 92
_symmetry_cell_setting tetragonal
_symmetry_space_group_name_Hall 'P 4abw 2nw'
_symmetry_space_group_name_H-M 'P 41 21 2'
_atom_sites_solution_hydrogens geom
_atom_sites_solution_primary direct
_atom_sites_solution_secondary difmap
_audit_creation_method SHELXL-97
_cell_angle_alpha 90.00
_cell_angle_beta 90.00
_cell_angle_gamma 90.00
_cell_formula_units_Z 4
_cell_length_a 13.3292(5)
_cell_length_b 13.3292(5)
_cell_length_c 41.668(2)
_cell_measurement_reflns_used 8855
_cell_measurement_temperature 153(2)
_cell_measurement_theta_max 32.6
_cell_measurement_theta_min 2.116
_cell_volume 7403.1(5)
_computing_cell_refinement 'SAINT (Bruker, 2003)'
_computing_data_collection 'SMART (Bruker, 2003)'
_computing_data_reduction 'SADABS (Sheldrick, 2003)'
_computing_molecular_graphics 'DIAMOND (Brandenburg, 2008)'
_computing_publication_material 'SHELXTL (Sheldrick, 2008)'
_computing_structure_refinement 'SHELXTL (Sheldrick, 2008)'
_computing_structure_solution 'SHELXTL (Sheldrick, 2008)'
_diffrn_ambient_temperature 153(2)
_diffrn_measured_fraction_theta_full 0.999
_diffrn_measured_fraction_theta_max 0.981
_diffrn_measurement_device_type 'Siemens SMART CCD area-detector'
_diffrn_measurement_method \w
_diffrn_radiation_monochromator graphite
_diffrn_radiation_source 'fine-focus sealed tube'
_diffrn_radiation_type MoK\a
_diffrn_radiation_wavelength 0.71073
_diffrn_reflns_av_R_equivalents 0.0408
_diffrn_reflns_av_sigmaI/netI 0.0246
_diffrn_reflns_limit_h_max 20
_diffrn_reflns_limit_h_min -19
_diffrn_reflns_limit_k_max 19
_diffrn_reflns_limit_k_min -20
_diffrn_reflns_limit_l_max 63
_diffrn_reflns_limit_l_min -63
_diffrn_reflns_number 132579
_diffrn_reflns_theta_full 25.00
_diffrn_reflns_theta_max 33.09
_diffrn_reflns_theta_min 2.12
_diffrn_standards_decay_% 0
_diffrn_standards_number 0
_exptl_absorpt_coefficient_mu 0.850
_exptl_absorpt_correction_T_max 0.8831
_exptl_absorpt_correction_T_min 0.7010
_exptl_absorpt_correction_type multi-scan
_exptl_absorpt_process_details '(SADABS; Sheldrick, 2003)'
_exptl_crystal_colour red
_exptl_crystal_density_diffrn 1.588
_exptl_crystal_density_method 'not measured'
_exptl_crystal_description drop-like
_exptl_crystal_F_000 3568
_exptl_crystal_size_max 0.45
_exptl_crystal_size_mid 0.21
_exptl_crystal_size_min 0.15
_refine_diff_density_max 2.379
_refine_diff_density_min -0.605
_refine_ls_abs_structure_details 'Flack (1983), 3280 Friedel pairs'
_refine_ls_abs_structure_Flack 0.01(3)
_refine_ls_extinction_method none
_refine_ls_goodness_of_fit_ref 1.008
_refine_ls_hydrogen_treatment constr
_refine_ls_matrix_type full
_refine_ls_number_parameters 499
_refine_ls_number_reflns 13662
_refine_ls_number_restraints 20
_refine_ls_restrained_S_all 1.011
_refine_ls_R_factor_all 0.0783
_refine_ls_R_factor_gt 0.0609
_refine_ls_shift/su_max 0.000
_refine_ls_shift/su_mean 0.000
_refine_ls_structure_factor_coef Fsqd
_refine_ls_weighting_details 'calc w=1/[\s^2^(Fo^2^)+(0.112P)^2^+18.0779P] where P=(Fo^2^+2Fc^2^)/3'
_refine_ls_weighting_scheme calc
_refine_ls_wR_factor_gt 0.1864
_refine_ls_wR_factor_ref 0.2001
_reflns_number_gt 11006
_reflns_number_total 13662
_reflns_threshold_expression I>2\s(I)
_cod_data_source_file ln3097.cif
_cod_data_source_block I
_cod_database_code 2016683
_cod_database_fobs_code 2016683

loop_
_symmetry_equiv_pos_as_xyz
'x, y, z'
'-x, -y, z+1/2'
'-y+1/2, x+1/2, z+1/4'
'y+1/2, -x+1/2, z+3/4'
'-x+1/2, y+1/2, -z+1/4'
'x+1/2, -y+1/2, -z+3/4'
'y, x, -z'
'-y, -x, -z+1/2'

loop_
_atom_site_type_symbol
_atom_site_label
_atom_site_fract_x
_atom_site_fract_y
_atom_site_fract_z
_atom_site_U_iso_or_equiv
_atom_site_adp_type
_atom_site_calc_flag
_atom_site_refinement_flags
_atom_site_occupancy
Ru Ru1 0.00142(2) 0.50005(2) -0.081681(6) 0.02065(8) Uani d . 1
N N1 -0.1155(2) 0.5144(3) -0.11409(7) 0.0227(6) Uani d . 1
N N2 -0.0188(3) 0.6535(3) -0.08102(7) 0.0235(6) Uani d . 1
N N3 -0.0821(3) 0.4877(3) -0.04003(7) 0.0235(6) Uani d . 1
N N4 0.1148(2) 0.4988(2) -0.04769(7) 0.0210(5) Uani d . 1
N N5 0.0161(3) 0.3470(2) -0.08874(7) 0.0221(6) Uani d . 1
N N6 0.0944(2) 0.4991(3) -0.12136(7) 0.0213(5) Uani d . 1
C C1 -0.1640(3) 0.4420(3) -0.13018(10) 0.0247(7) Uani d . 1
H H1 -0.1521 0.3740 -0.1245 0.030 Uiso calc R 1
C C2 -0.2309(3) 0.4627(4) -0.15477(9) 0.0294(8) Uani d . 1
H H2 -0.2645 0.4094 -0.1654 0.035 Uiso calc R 1
C C3 -0.2487(3) 0.5599(4) -0.16376(10) 0.0330(9) Uani d . 1
H H3 -0.2934 0.5744 -0.1809 0.040 Uiso calc R 1
C C4 -0.1997(3) 0.6381(3) -0.14722(9) 0.0278(8) Uani d . 1
C C5 -0.2117(4) 0.7422(4) -0.15443(10) 0.0334(9) Uani d . 1
H H5 -0.2534 0.7613 -0.1719 0.040 Uiso calc R 1
C C6 -0.1655(4) 0.8140(4) -0.13718(11) 0.0344(9) Uani d . 1
H H6 -0.1752 0.8826 -0.1425 0.041 Uiso calc R 1
C C7 -0.1017(3) 0.7874(3) -0.11080(10) 0.0278(8) Uani d . 1
C C8 -0.0544(4) 0.8581(3) -0.09106(12) 0.0332(9) Uani d . 1
H H8 -0.0634 0.9279 -0.0947 0.040 Uiso calc R 1
C C9 0.0055(4) 0.8250(3) -0.06614(11) 0.0343(9) Uani d . 1
H H9 0.0343 0.8716 -0.0516 0.041 Uiso calc R 1
C C10 0.0234(3) 0.7218(3) -0.06259(9) 0.0261(7) Uani d . 1
H H10 0.0680 0.7002 -0.0462 0.031 Uiso calc R 1
C C11 -0.0831(3) 0.6866(3) -0.10439(8) 0.0228(7) Uani d . 1
C C12 -0.1339(3) 0.6109(3) -0.12278(8) 0.0215(7) Uani d . 1
C C13 -0.1816(3) 0.4868(3) -0.03671(10) 0.0293(8) Uani d . 1
H H13 -0.2220 0.4907 -0.0554 0.035 Uiso calc R 1
C C14 -0.2287(4) 0.4802(4) -0.00686(11) 0.0366(10) Uani d . 1
H H14 -0.2998 0.4809 -0.0055 0.044 Uiso calc R 1
C C15 -0.1709(4) 0.4729(4) 0.02078(10) 0.0362(10) Uani d . 1
H H15 -0.2018 0.4673 0.0412 0.043 Uiso calc R 1
C C16 -0.0667(4) 0.4737(3) 0.01796(9) 0.0288(8) Uani d . 1
C C17 0.0029(4) 0.4671(4) 0.04486(9) 0.0328(9) Uani d . 1
H H17 -0.0232 0.4604 0.0660 0.039 Uiso calc R 1
C C18 0.1016(4) 0.4701(4) 0.04084(10) 0.0341(9) Uani d . 1
H H18 0.1441 0.4632 0.0590 0.041 Uiso calc R 1
C C19 0.1458(4) 0.4833(3) 0.00989(9) 0.0288(8) Uani d . 1
C C20 0.2493(4) 0.4922(4) 0.00404(11) 0.0349(9) Uani d . 1
H H20 0.2958 0.4882 0.0213 0.042 Uiso calc R 1
C C21 0.2823(4) 0.5065(4) -0.02669(11) 0.0350(9) Uani d . 1
H H21 0.3519 0.5147 -0.0309 0.042 Uiso calc R 1
C C22 0.2135(3) 0.5092(3) -0.05178(10) 0.0266(7) Uani d . 1
H H22 0.2381 0.5189 -0.0730 0.032 Uiso calc R 1
C C23 0.0809(3) 0.4870(3) -0.01695(9) 0.0228(7) Uani d . 1
C C24 -0.0255(3) 0.4821(3) -0.01318(9) 0.0253(7) Uani d . 1
C C25 0.1295(3) 0.5759(3) -0.13814(9) 0.0241(7) Uani d . 1
H H25 0.1142 0.6420 -0.1312 0.029 Uiso calc R 1
C C26 0.1886(4) 0.5631(3) -0.16577(9) 0.0302(8) Uani d . 1
H H26 0.2138 0.6199 -0.1770 0.036 Uiso calc R 1
C C27 0.2098(3) 0.4677(4) -0.17650(10) 0.0298(8) Uani d . 1
H H27 0.2502 0.4585 -0.1951 0.036 Uiso calc R 1
C C28 0.1721(3) 0.3845(3) -0.16013(9) 0.0247(7) Uani d . 1
C C29 0.1862(3) 0.2820(4) -0.17016(9) 0.0300(8) Uani d . 1
H H29 0.2262 0.2677 -0.1885 0.036 Uiso calc R 1
C C30 0.1429(3) 0.2057(3) -0.15363(9) 0.0265(8) Uani d . 1
H H30 0.1514 0.1388 -0.1611 0.032 Uiso calc R 1
C C31 0.0848(3) 0.2232(3) -0.12528(9) 0.0231(7) Uani d . 1
C C32 0.0397(3) 0.1461(3) -0.10724(10) 0.0258(7) Uani d . 1
H H32 0.0469 0.0779 -0.1134 0.031 Uiso calc R 1
C C33 -0.0151(3) 0.1716(3) -0.08045(10) 0.0290(8) Uani d . 1
H H33 -0.0458 0.1211 -0.0677 0.035 Uiso calc R 1
C C34 -0.0250(3) 0.2723(3) -0.07224(9) 0.0263(7) Uani d . 1
H H34 -0.0633 0.2886 -0.0537 0.032 Uiso calc R 1
C C35 0.0713(3) 0.3221(3) -0.11501(8) 0.0204(6) Uani d . 1
C C36 0.1136(3) 0.4034(3) -0.13286(8) 0.0193(6) Uani d . 1
Fe Fe1 0.17490(5) 0.17490(5) 0.0000 0.03210(19) Uani d S 1
N N7 0.2417(3) 0.2305(4) 0.03858(10) 0.0387(9) Uani d . 1
N N8 0.0262(3) 0.1903(4) 0.00471(10) 0.0441(10) Uani d . 1
S S1 0.31760(10) 0.34383(10) 0.08956(3) 0.0384(3) Uani d . 1
S S2 -0.18238(10) 0.19575(12) 0.00120(3) 0.0431(3) Uani d . 1
C C37 0.2749(4) 0.2766(4) 0.05993(10) 0.0318(8) Uani d . 1
C C38 -0.0618(4) 0.1903(4) 0.00332(10) 0.0348(9) Uani d . 1
Cl Cl1 0.0733(3) 0.8976(3) -0.17363(6) 0.0410(8) Uani d PD 0.586(9)
O O1 -0.0152(8) 0.9496(9) -0.1657(3) 0.107(4) Uiso d PD 0.586(9)
O O2 0.1061(9) 0.8901(8) -0.2067(2) 0.078(3) Uiso d PD 0.586(9)
O O3 0.0781(9) 0.7984(7) -0.1579(3) 0.075(3) Uiso d PD 0.586(9)
O O4 0.1549(7) 0.9532(6) -0.1583(2) 0.051(2) Uiso d PD 0.586(9)
Cl Cl1' 0.1134(4) 0.8651(3) -0.17511(8) 0.0388(10) Uani d PD 0.414(9)
O O1' 0.0514(8) 0.7903(6) -0.1628(2) 0.035(2) Uiso d PD 0.414(9)
O O2' 0.1266(10) 0.9480(9) -0.1536(3) 0.057(4) Uiso d PD 0.414(9)
O O3' 0.0584(11) 0.9107(10) -0.2037(3) 0.076(4) Uiso d PD 0.414(9)
O O4' 0.2062(8) 0.8256(10) -0.1863(3) 0.072(4) Uiso d PD 0.414(9)

loop_
_atom_site_aniso_label
_atom_site_aniso_U_11
_atom_site_aniso_U_22
_atom_site_aniso_U_33
_atom_site_aniso_U_12
_atom_site_aniso_U_13
_atom_site_aniso_U_23
Ru1 0.02445(14) 0.02183(13) 0.01567(13) 0.00026(10) 0.00112(9) 0.00171(9)
N1 0.0244(14) 0.0262(16) 0.0175(13) 0.0013(12) 0.0031(10) -0.0023(11)
N2 0.0266(16) 0.0255(15) 0.0186(13) 0.0002(12) 0.0001(11) 0.0017(11)
N3 0.0274(15) 0.0262(16) 0.0169(12) 0.0069(12) 0.0042(11) 0.0023(11)
N4 0.0299(15) 0.0173(12) 0.0159(11) 0.0019(12) 0.0009(10) 0.0010(11)
N5 0.0315(17) 0.0224(14) 0.0124(11) 0.0006(12) -0.0005(11) 0.0010(10)
N6 0.0247(14) 0.0204(13) 0.0187(12) -0.0007(12) -0.0012(10) 0.0032(12)
C1 0.0237(17) 0.0265(17) 0.0239(16) -0.0006(14) 0.0025(14) -0.0057(14)
C2 0.0283(19) 0.042(2) 0.0176(15) -0.0035(16) -0.0011(14) -0.0091(15)
C3 0.0279(19) 0.053(3) 0.0184(16) 0.0066(18) -0.0027(14) -0.0060(17)
C4 0.0288(19) 0.039(2) 0.0160(15) 0.0070(16) -0.0028(13) 0.0012(14)
C5 0.034(2) 0.042(2) 0.0244(18) 0.0072(18) -0.0047(15) 0.0087(16)
C6 0.038(2) 0.031(2) 0.034(2) 0.0074(17) -0.0003(17) 0.0104(17)
C7 0.0268(18) 0.0275(18) 0.0291(19) 0.0034(14) 0.0011(15) 0.0057(15)
C8 0.034(2) 0.0233(18) 0.042(2) 0.0054(16) 0.0050(18) 0.0045(17)
C9 0.035(2) 0.031(2) 0.036(2) -0.0039(18) -0.0005(18) -0.0063(17)
C10 0.0277(19) 0.0278(18) 0.0228(16) 0.0028(14) -0.0024(13) -0.0003(14)
C11 0.0254(16) 0.0272(17) 0.0159(14) 0.0038(13) 0.0035(12) 0.0015(13)
C12 0.0235(16) 0.0293(18) 0.0115(13) 0.0025(13) 0.0036(11) 0.0000(12)
C13 0.0274(18) 0.035(2) 0.0260(17) 0.0053(16) 0.0032(14) 0.0040(15)
C14 0.033(2) 0.048(3) 0.029(2) 0.0036(18) 0.0128(17) 0.0031(18)
C15 0.049(3) 0.041(2) 0.0191(16) 0.008(2) 0.0130(17) 0.0056(15)
C16 0.044(2) 0.0249(18) 0.0177(16) 0.0052(16) 0.0054(15) 0.0007(13)
C17 0.051(3) 0.032(2) 0.0154(15) 0.0061(19) 0.0056(16) 0.0027(13)
C18 0.049(3) 0.033(2) 0.0198(17) 0.0100(19) -0.0034(17) 0.0002(15)
C19 0.046(2) 0.0257(19) 0.0149(14) 0.0047(16) -0.0010(14) 0.0012(12)
C20 0.039(2) 0.038(2) 0.0281(19) 0.0043(19) -0.0112(17) -0.0025(18)
C21 0.030(2) 0.040(2) 0.035(2) 0.0015(18) -0.0044(16) -0.0057(19)
C22 0.0273(17) 0.0249(18) 0.0277(17) -0.0013(14) -0.0018(14) 0.0020(14)
C23 0.0328(18) 0.0174(16) 0.0180(14) 0.0025(13) 0.0016(13) -0.0002(11)
C24 0.038(2) 0.0222(17) 0.0156(14) 0.0039(14) -0.0006(13) 0.0008(12)
C25 0.0285(18) 0.0289(18) 0.0148(14) -0.0038(14) 0.0019(13) 0.0046(13)
C26 0.037(2) 0.035(2) 0.0188(16) -0.0107(17) 0.0059(15) 0.0058(14)
C27 0.0285(19) 0.039(2) 0.0215(16) -0.0043(16) 0.0067(14) -0.0008(15)
C28 0.0242(17) 0.0295(18) 0.0205(15) 0.0002(14) 0.0026(14) -0.0018(13)
C29 0.0289(19) 0.040(2) 0.0215(17) 0.0056(16) 0.0038(14) -0.0048(15)
C30 0.0280(18) 0.0279(18) 0.0237(17) 0.0075(14) 0.0028(14) -0.0038(14)
C31 0.0227(16) 0.0252(17) 0.0213(16) -0.0002(13) -0.0023(12) 0.0000(13)
C32 0.0302(19) 0.0233(17) 0.0239(17) -0.0013(14) -0.0024(14) 0.0020(14)
C33 0.032(2) 0.0244(18) 0.0306(19) -0.0025(15) 0.0012(15) 0.0076(14)
C34 0.032(2) 0.0267(18) 0.0205(16) -0.0022(14) 0.0028(14) 0.0033(14)
C35 0.0193(14) 0.0267(17) 0.0151(14) 0.0003(13) -0.0029(11) 0.0026(12)
C36 0.0203(15) 0.0234(16) 0.0142(13) 0.0019(12) 0.0003(11) 0.0015(12)
Fe1 0.0360(3) 0.0360(3) 0.0243(4) -0.0007(4) 0.0019(2) -0.0019(2)
N7 0.039(2) 0.049(2) 0.0274(17) 0.0007(18) -0.0023(15) -0.0049(16)
N8 0.040(2) 0.063(3) 0.0287(19) 0.002(2) -0.0008(16) -0.0007(19)
S1 0.0412(6) 0.0384(6) 0.0355(5) 0.0055(5) -0.0043(5) -0.0112(5)
S2 0.0369(6) 0.0620(8) 0.0305(5) -0.0079(6) -0.0056(5) 0.0122(5)
C37 0.035(2) 0.034(2) 0.0266(18) 0.0010(17) 0.0004(16) -0.0030(16)
C38 0.043(2) 0.043(2) 0.0186(17) -0.005(2) 0.0001(16) 0.0021(16)
Cl1 0.0430(16) 0.0460(16) 0.0339(10) -0.0133(12) 0.0014(10) -0.0055(10)
Cl1' 0.047(2) 0.0358(18) 0.0334(14) -0.0102(16) 0.0038(14) -0.0027(12)

loop_
_atom_type_symbol
_atom_type_description
_atom_type_scat_dispersion_real
_atom_type_scat_dispersion_imag
_atom_type_scat_source
C C 0.0033 0.0016 'International Tables Vol C Tables 4.2.6.8 and 6.1.1.4'
H H 0.0000 0.0000 'International Tables Vol C Tables 4.2.6.8 and 6.1.1.4'
N N 0.0061 0.0033 'International Tables Vol C Tables 4.2.6.8 and 6.1.1.4'
S S 0.1246 0.1234 'International Tables Vol C Tables 4.2.6.8 and 6.1.1.4'
Fe Fe 0.3463 0.8444 'International Tables Vol C Tables 4.2.6.8 and 6.1.1.4'
Ru Ru -1.2594 0.8363 'International Tables Vol C Tables 4.2.6.8 and 6.1.1.4'
O O 0.0106 0.0060 'International Tables Vol C Tables 4.2.6.8 and 6.1.1.4'
Cl Cl 0.1484 0.1585 'International Tables Vol C Tables 4.2.6.8 and 6.1.1.4'

loop_
_geom_angle_atom_site_label_1
_geom_angle_atom_site_label_2
_geom_angle_atom_site_label_3
_geom_angle_site_symmetry_1
_geom_angle_site_symmetry_3
_geom_angle
N2 Ru1 N6 . . 95.44(13)
N2 Ru1 N3 . . 89.85(13)
N6 Ru1 N3 . . 173.56(13)
N2 Ru1 N5 . . 172.33(12)
N6 Ru1 N5 . . 79.85(13)
N3 Ru1 N5 . . 95.26(13)
N2 Ru1 N1 . . 79.56(13)
N6 Ru1 N1 . . 86.01(12)
N3 Ru1 N1 . . 98.58(12)
N5 Ru1 N1 . . 93.99(13)
N2 Ru1 N4 . . 95.39(13)
N6 Ru1 N4 . . 96.26(12)
N3 Ru1 N4 . . 79.55(13)
N5 Ru1 N4 . . 91.16(13)
N1 Ru1 N4 . . 174.67(13)
C1 N1 C12 . . 117.4(3)
C1 N1 Ru1 . . 128.5(3)
C12 N1 Ru1 . . 113.4(3)
C10 N2 C11 . . 117.4(4)
C10 N2 Ru1 . . 129.6(3)
C11 N2 Ru1 . . 113.0(3)
C13 N3 C24 . . 118.0(3)
C13 N3 Ru1 . . 128.5(3)
C24 N3 Ru1 . . 113.5(3)
C22 N4 C23 . . 117.3(3)
C22 N4 Ru1 . . 129.2(3)
C23 N4 Ru1 . . 113.6(3)
C34 N5 C35 . . 117.1(3)
C34 N5 Ru1 . . 128.8(3)
C35 N5 Ru1 . . 114.0(2)
C25 N6 C36 . . 117.6(3)
C25 N6 Ru1 . . 129.0(3)
C36 N6 Ru1 . . 113.1(2)
N1 C1 C2 . . 122.4(4)
N1 C1 H1 . . 118.8
C2 C1 H1 . . 118.8
C3 C2 C1 . . 120.2(4)
C3 C2 H2 . . 119.9
C1 C2 H2 . . 119.9
C2 C3 C4 . . 119.0(4)
C2 C3 H3 . . 120.5
C4 C3 H3 . . 120.5
C12 C4 C3 . . 117.2(4)
C12 C4 C5 . . 118.5(4)
C3 C4 C5 . . 124.3(4)
C6 C5 C4 . . 121.8(4)
C6 C5 H5 . . 119.1
C4 C5 H5 . . 119.1
C5 C6 C7 . . 120.3(4)
C5 C6 H6 . . 119.8
C7 C6 H6 . . 119.8
C11 C7 C8 . . 117.2(4)
C11 C7 C6 . . 119.4(4)
C8 C7 C6 . . 123.4(4)
C9 C8 C7 . . 119.1(4)
C9 C8 H8 . . 120.5
C7 C8 H8 . . 120.5
C8 C9 C10 . . 119.4(4)
C8 C9 H9 . . 120.3
C10 C9 H9 . . 120.3
N2 C10 C9 . . 122.9(4)
N2 C10 H10 . . 118.6
C9 C10 H10 . . 118.6
N2 C11 C7 . . 123.9(4)
N2 C11 C12 . . 116.7(3)
C7 C11 C12 . . 119.4(4)
N1 C12 C4 . . 123.7(4)
N1 C12 C11 . . 115.9(3)
C4 C12 C11 . . 120.3(4)
N3 C13 C14 . . 122.7(4)
N3 C13 H13 . . 118.6
C14 C13 H13 . . 118.6
C15 C14 C13 . . 119.6(4)
C15 C14 H14 . . 120.2
C13 C14 H14 . . 120.2
C14 C15 C16 . . 118.8(4)
C14 C15 H15 . . 120.6
C16 C15 H15 . . 120.6
C15 C16 C24 . . 117.7(4)
C15 C16 C17 . . 124.7(4)
C24 C16 C17 . . 117.6(4)
C18 C17 C16 . . 122.2(4)
C18 C17 H17 . . 118.9
C16 C17 H17 . . 118.9
C17 C18 C19 . . 121.7(4)
C17 C18 H18 . . 119.1
C19 C18 H18 . . 119.1
C20 C19 C23 . . 117.4(4)
C20 C19 C18 . . 124.8(4)
C23 C19 C18 . . 117.8(4)
C21 C20 C19 . . 119.3(4)
C21 C20 H20 . . 120.3
C19 C20 H20 . . 120.3
C20 C21 C22 . . 119.7(4)
C20 C21 H21 . . 120.2
C22 C21 H21 . . 120.2
N4 C22 C21 . . 123.5(4)
N4 C22 H22 . . 118.3
C21 C22 H22 . . 118.3
N4 C23 C19 . . 122.8(4)
N4 C23 C24 . . 115.9(3)
C19 C23 C24 . . 121.2(3)
N3 C24 C16 . . 123.2(4)
N3 C24 C23 . . 117.4(3)
C16 C24 C23 . . 119.3(4)
N6 C25 C26 . . 122.5(4)
N6 C25 H25 . . 118.8
C26 C25 H25 . . 118.8
C27 C26 C25 . . 119.5(4)
C27 C26 H26 . . 120.2
C25 C26 H26 . . 120.2
C26 C27 C28 . . 120.0(4)
C26 C27 H27 . . 120.0
C28 C27 H27 . . 120.0
C27 C28 C36 . . 117.0(4)
C27 C28 C29 . . 124.3(4)
C36 C28 C29 . . 118.6(4)
C30 C29 C28 . . 120.5(4)
C30 C29 H29 . . 119.7
C28 C29 H29 . . 119.7
C29 C30 C31 . . 121.7(4)
C29 C30 H30 . . 119.1
C31 C30 H30 . . 119.1
C35 C31 C32 . . 118.0(3)
C35 C31 C30 . . 118.5(4)
C32 C31 C30 . . 123.5(4)
C33 C32 C31 . . 118.6(4)
C33 C32 H32 . . 120.7
C31 C32 H32 . . 120.7
C32 C33 C34 . . 119.2(4)
C32 C33 H33 . . 120.4
C34 C33 H33 . . 120.4
N5 C34 C33 . . 123.9(4)
N5 C34 H34 . . 118.1
C33 C34 H34 . . 118.1
N5 C35 C31 . . 123.2(3)
N5 C35 C36 . . 116.5(3)
C31 C35 C36 . . 120.3(3)
N6 C36 C28 . . 123.2(3)
N6 C36 C35 . . 116.4(3)
C28 C36 C35 . . 120.4(3)
N7 Fe1 N7 . 7 108.8(3)
N7 Fe1 N8 . 7 113.82(19)
N7 Fe1 N8 7 7 109.06(18)
N7 Fe1 N8 . . 109.06(18)
N7 Fe1 N8 7 . 113.83(19)
N8 Fe1 N8 7 . 102.3(3)
C37 N7 Fe1 . . 170.0(4)
C38 N8 Fe1 . . 169.7(4)
N7 C37 S1 . . 177.8(5)
N8 C38 S2 . . 177.4(5)
O1 Cl1 O2 . . 120.5(7)
O1 Cl1 O4 . . 105.7(7)
O2 Cl1 O4 . . 103.1(6)
O1 Cl1 O3 . . 111.9(7)
O2 Cl1 O3 . . 110.4(7)
O4 Cl1 O3 . . 103.2(6)
O1' Cl1' O4' . . 111.9(7)
O1' Cl1' O2' . . 113.2(7)
O4' Cl1' O2' . . 112.6(8)
O1' Cl1' O3' . . 106.7(8)
O4' Cl1' O3' . . 108.0(8)
O2' Cl1' O3' . . 103.8(8)

loop_
_geom_bond_atom_site_label_1
_geom_bond_atom_site_label_2
_geom_bond_distance
_geom_bond_publ_flag
Ru1 N2 2.064(3) y
Ru1 N6 2.067(3) y
Ru1 N3 2.069(3) y
Ru1 N5 2.070(3) y
Ru1 N1 2.071(3) y
Ru1 N4 2.071(3) y
N1 C1 1.341(5) ?
N1 C12 1.358(5) ?
N2 C10 1.316(5) ?
N2 C11 1.370(5) ?
N3 C13 1.332(5) ?
N3 C24 1.351(5) ?
N4 C22 1.333(5) ?
N4 C23 1.368(4) ?
N5 C34 1.328(5) ?
N5 C35 1.360(5) ?
N6 C25 1.325(5) ?
N6 C36 1.387(5) ?
C1 C2 1.386(6) ?
C1 H1 0.9500 ?
C2 C3 1.368(7) ?
C2 H2 0.9500 ?
C3 C4 1.410(6) ?
C3 H3 0.9500 ?
C4 C12 1.392(5) ?
C4 C5 1.429(6) ?
C5 C6 1.346(7) ?
C5 H5 0.9500 ?
C6 C7 1.435(6) ?
C6 H6 0.9500 ?
C7 C11 1.393(6) ?
C7 C8 1.401(7) ?
C8 C9 1.382(7) ?
C8 H8 0.9500 ?
C9 C10 1.405(6) ?
C9 H9 0.9500 ?
C10 H10 0.9500 ?
C11 C12 1.436(5) ?
C13 C14 1.396(6) ?
C13 H13 0.9500 ?
C14 C15 1.389(7) ?
C14 H14 0.9500 ?
C15 C16 1.394(7) ?
C15 H15 0.9500 ?
C16 C24 1.413(5) ?
C16 C17 1.458(6) ?
C17 C18 1.327(7) ?
C17 H17 0.9500 ?
C18 C19 1.428(6) ?
C18 H18 0.9500 ?
C19 C20 1.406(7) ?
C19 C23 1.415(5) ?
C20 C21 1.367(7) ?
C20 H20 0.9500 ?
C21 C22 1.391(6) ?
C21 H21 0.9500 ?
C22 H22 0.9500 ?
C23 C24 1.429(6) ?
C25 C26 1.405(5) ?
C25 H25 0.9500 ?
C26 C27 1.378(7) ?
C26 H26 0.9500 ?
C27 C28 1.396(6) ?
C27 H27 0.9500 ?
C28 C36 1.400(5) ?
C28 C29 1.441(6) ?
C29 C30 1.357(6) ?
C29 H29 0.9500 ?
C30 C31 1.432(5) ?
C30 H30 0.9500 ?
C31 C35 1.397(5) ?
C31 C32 1.409(6) ?
C32 C33 1.377(6) ?
C32 H32 0.9500 ?
C33 C34 1.391(6) ?
C33 H33 0.9500 ?
C34 H34 0.9500 ?
C35 C36 1.430(5) ?
Fe1 N7 1.981(4) y
Fe1 N8 2.003(5) y
N7 C37 1.169(6) ?
N8 C38 1.175(7) ?
S1 C37 1.628(5) ?
S2 C38 1.611(5) ?
Cl1 O1 1.407(11) ?
Cl1 O2 1.450(9) ?
Cl1 O4 1.464(8) ?
Cl1 O3 1.476(10) ?
Cl1' O1' 1.394(9) ?
Cl1' O4' 1.423(12) ?
Cl1' O2' 1.433(10) ?
Cl1' O3' 1.525(11) ?

loop_
_geom_hbond_atom_site_label_D
_geom_hbond_atom_site_label_H
_geom_hbond_atom_site_label_A
_geom_hbond_site_symmetry_A
_geom_hbond_distance_DH
_geom_hbond_distance_HA
_geom_hbond_distance_DA
_geom_hbond_angle_DHA
C30 H30 O2' 1_545 0.95 2.58 3.442(12) 150
C13 H13 O4 6_464 0.95 2.35 3.262(11) 160
C25 H25 O3 . 0.95 2.41 3.154(10) 135
C30 H30 O4 1_545 0.95 2.48 3.374(9) 157

loop_
_geom_torsion_atom_site_label_1
_geom_torsion_atom_site_label_2
_geom_torsion_atom_site_label_3
_geom_torsion_atom_site_label_4
_geom_torsion_site_symmetry_1
_geom_torsion
N2 Ru1 N1 C1 . -179.0(3)
N6 Ru1 N1 C1 . 84.7(3)
N3 Ru1 N1 C1 . -90.7(3)
N3 Ru1 N1 C12 . 99.0(3)
N5 Ru1 N1 C12 . -165.0(2)
N6 Ru1 N2 C10 . -101.6(4)
N3 Ru1 N2 C10 . 74.8(4)
N1 Ru1 N2 C10 . 173.5(4)
N4 Ru1 N2 C10 . -4.7(4)
N3 Ru1 N2 C11 . -108.1(3)
N1 Ru1 N2 C11 . -9.4(3)
N4 Ru1 N2 C11 . 172.4(3)
N2 Ru1 N3 C13 . 81.2(4)
N5 Ru1 N3 C13 . -93.1(4)
N1 Ru1 N3 C13 . 1.7(4)
N4 Ru1 N3 C13 . 176.7(4)
N2 Ru1 N3 C24 . -97.4(3)
N5 Ru1 N3 C24 . 88.3(3)
N1 Ru1 N3 C24 . -176.8(3)
N4 Ru1 N3 C24 . -1.9(3)
N2 Ru1 N4 C22 . -87.6(4)
N6 Ru1 N4 C22 . 8.5(4)
N3 Ru1 N4 C22 . -176.5(4)
N5 Ru1 N4 C22 . 88.4(4)
N6 Ru1 N4 C23 . -172.6(3)
N3 Ru1 N4 C23 . 2.4(3)
N5 Ru1 N4 C23 . -92.7(3)
N6 Ru1 N5 C34 . -179.1(4)
N3 Ru1 N5 C34 . 5.1(4)
N1 Ru1 N5 C34 . -93.9(4)
N4 Ru1 N5 C34 . 84.7(4)
N6 Ru1 N5 C35 . -3.0(2)
N3 Ru1 N5 C35 . -178.8(3)
N1 Ru1 N5 C35 . 82.2(3)
N4 Ru1 N5 C35 . -99.2(3)
N2 Ru1 N6 C25 . 3.0(3)
N5 Ru1 N6 C25 . 176.9(3)
N1 Ru1 N6 C25 . 82.1(3)
N4 Ru1 N6 C25 . -93.0(3)
N2 Ru1 N6 C36 . -170.7(2)
N5 Ru1 N6 C36 . 3.2(2)
N1 Ru1 N6 C36 . -91.6(3)
N4 Ru1 N6 C36 . 93.2(3)
C12 N1 C1 C2 . -0.2(5)
Ru1 N1 C1 C2 . -170.1(3)
N1 C1 C2 C3 . 0.9(6)
C1 C2 C3 C4 . -1.3(6)
C2 C3 C4 C12 . 1.2(6)
C2 C3 C4 C5 . 179.7(4)
C12 C4 C5 C6 . -3.6(7)
C3 C4 C5 C6 . 177.8(4)
C4 C5 C6 C7 . 0.3(7)
C5 C6 C7 C11 . 3.8(7)
C5 C6 C7 C8 . -177.4(5)
C11 C7 C8 C9 . -1.5(6)
C6 C7 C8 C9 . 179.8(4)
C7 C8 C9 C10 . 4.6(7)
C11 N2 C10 C9 . -0.3(6)
Ru1 N2 C10 C9 . 176.7(3)
C8 C9 C10 N2 . -3.8(7)
C10 N2 C11 C7 . 3.7(6)
Ru1 N2 C11 C7 . -173.8(3)
C10 N2 C11 C12 . -175.7(3)
Ru1 N2 C11 C12 . 6.8(4)
C8 C7 C11 N2 . -2.8(6)
C6 C7 C11 N2 . 176.0(4)
C8 C7 C11 C12 . 176.6(4)
C6 C7 C11 C12 . -4.6(6)
C1 N1 C12 C4 . 0.0(5)
Ru1 N1 C12 C4 . 171.4(3)
C1 N1 C12 C11 . 178.2(3)
Ru1 N1 C12 C11 . -10.4(4)
C3 C4 C12 N1 . -0.5(6)
C5 C4 C12 N1 . -179.1(4)
C3 C4 C12 C11 . -178.6(4)
C5 C4 C12 C11 . 2.8(6)
N2 C11 C12 N1 . 2.5(5)
C7 C11 C12 N1 . -176.9(3)
N2 C11 C12 C4 . -179.3(3)
C7 C11 C12 C4 . 1.3(5)
C24 N3 C13 C14 . 0.0(6)
Ru1 N3 C13 C14 . -178.5(3)
N3 C13 C14 C15 . -1.0(7)
C13 C14 C15 C16 . 1.0(7)
C14 C15 C16 C24 . -0.1(7)
C14 C15 C16 C17 . 179.7(5)
C15 C16 C17 C18 . -178.8(5)
C24 C16 C17 C18 . 0.9(7)
C16 C17 C18 C19 . 2.1(8)
C17 C18 C19 C20 . 176.7(5)
C17 C18 C19 C23 . -3.9(7)
C23 C19 C20 C21 . 1.8(7)
C18 C19 C20 C21 . -178.8(5)
C19 C20 C21 C22 . -1.9(7)
C23 N4 C22 C21 . 1.3(6)
Ru1 N4 C22 C21 . -179.8(3)
C20 C21 C22 N4 . 0.3(7)
C22 N4 C23 C19 . -1.4(6)
Ru1 N4 C23 C19 . 179.5(3)
C22 N4 C23 C24 . 176.4(4)
Ru1 N4 C23 C24 . -2.6(4)
C20 C19 C23 N4 . -0.1(6)
C18 C19 C23 N4 . -179.6(4)
C20 C19 C23 C24 . -177.9(4)
C18 C19 C23 C24 . 2.7(6)
C13 N3 C24 C16 . 1.0(6)
Ru1 N3 C24 C16 . 179.7(3)
C13 N3 C24 C23 . -177.7(4)
Ru1 N3 C24 C23 . 1.1(4)
C15 C16 C24 N3 . -0.9(6)
C17 C16 C24 N3 . 179.3(4)
C15 C16 C24 C23 . 177.7(4)
C17 C16 C24 C23 . -2.1(6)
N4 C23 C24 N3 . 1.1(5)
C19 C23 C24 N3 . 179.0(4)
N4 C23 C24 C16 . -177.6(3)
C19 C23 C24 C16 . 0.3(6)
C36 N6 C25 C26 . -3.2(6)
Ru1 N6 C25 C26 . -176.7(3)
N6 C25 C26 C27 . 1.4(7)
C25 C26 C27 C28 . 0.5(7)
C26 C27 C28 C36 . -0.4(6)
C26 C27 C28 C29 . 177.2(4)
C27 C28 C29 C30 . -176.9(4)
C36 C28 C29 C30 . 0.6(6)
C28 C29 C30 C31 . -2.1(6)
C29 C30 C31 C35 . 1.4(6)
C29 C30 C31 C32 . -179.2(4)
C35 C31 C32 C33 . -0.2(6)
C30 C31 C32 C33 . -179.6(4)
C31 C32 C33 C34 . 0.6(6)
C35 N5 C34 C33 . -0.4(6)
Ru1 N5 C34 C33 . 175.6(3)
C32 C33 C34 N5 . -0.3(7)
C34 N5 C35 C31 . 0.9(5)
Ru1 N5 C35 C31 . -175.7(3)
C34 N5 C35 C36 . 179.0(3)
Ru1 N5 C35 C36 . 2.4(4)
C32 C31 C35 N5 . -0.6(6)
C30 C31 C35 N5 . 178.9(3)
C32 C31 C35 C36 . -178.6(3)
C30 C31 C35 C36 . 0.8(5)
C25 N6 C36 C28 . 3.4(5)
Ru1 N6 C36 C28 . 177.9(3)
C25 N6 C36 C35 . -177.5(3)
Ru1 N6 C36 C35 . -2.9(4)
C27 C28 C36 N6 . -1.6(6)
C29 C28 C36 N6 . -179.3(4)
C27 C28 C36 C35 . 179.3(4)
C29 C28 C36 C35 . 1.6(6)
N5 C35 C36 N6 . 0.4(5)
C31 C35 C36 N6 . 178.5(3)
N5 C35 C36 C28 . 179.6(3)
C31 C35 C36 C28 . -2.3(5)
N7 Fe1 N7 C37 7 62(2)
N8 Fe1 N7 C37 7 -176(2)
N8 Fe1 N7 C37 . -63(2)
N7 Fe1 N8 C38 . -171(3)
N7 Fe1 N8 C38 7 67(3)
N8 Fe1 N8 C38 7 -50(3)
